data_2300301
loop_
_publ_author_name
'Ye, Heng-Yun'
'Cai, Hong-Ling'
'Ge, Jia-Zeng'
'Xiong, Ren-Gen'

_publ_section_title
;
 Reversible structural phase transition of pyridinium-4-carboxylic acid
 perchlorate
;
_journal_coden_ASTM JACGAR
_journal_issue 5
_journal_name_full 'Journal of Applied Crystallography'
_journal_page_first 1031
_journal_page_last 1035
_journal_paper_doi 10.1107/S0021889810024039
_journal_volume 43
_journal_year 2010
_chemical_formula_sum 'C6 H6 Cl N O6'
_chemical_formula_weight 223.57
_chemical_name_systematic
;
 ?
;
_space_group_IT_number 14
_symmetry_cell_setting monoclinic
_symmetry_space_group_name_Hall '-P 2ybc'
_symmetry_space_group_name_H-M 'P 1 21/c 1'
_atom_sites_solution_hydrogens geom
_atom_sites_solution_primary direct
_atom_sites_solution_secondary difmap
_audit_creation_method SHELXL-97
_cell_angle_alpha 90.00
_cell_angle_beta 137.919(17)
_cell_angle_gamma 90.00
_cell_formula_units_Z 4
_cell_length_a 5.5046(11)
_cell_length_b 13.574(3)
_cell_length_c 17.423(5)
_cell_measurement_temperature 298(2)
_cell_volume 872.5(5)
_computing_structure_refinement 'SHELXL-97 (Sheldrick, 1997)'
_computing_structure_solution 'SHELXS-97 (Sheldrick, 1990)'
_diffrn_ambient_temperature 298(2)
_diffrn_measured_fraction_theta_full 0.999
_diffrn_measured_fraction_theta_max 0.999
_diffrn_radiation_monochromator graphite
_diffrn_radiation_source 'fine-focus sealed tube'
_diffrn_radiation_type MoK\a
_diffrn_radiation_wavelength 0.71073
_diffrn_reflns_av_R_equivalents 0.0388
_diffrn_reflns_av_sigmaI/netI 0.0323
_diffrn_reflns_limit_h_max 7
_diffrn_reflns_limit_h_min -7
_diffrn_reflns_limit_k_max 17
_diffrn_reflns_limit_k_min -17
_diffrn_reflns_limit_l_max 22
_diffrn_reflns_limit_l_min -22
_diffrn_reflns_number 8786
_diffrn_reflns_theta_full 27.48
_diffrn_reflns_theta_max 27.48
_diffrn_reflns_theta_min 3.00
_exptl_absorpt_coefficient_mu 0.443
_exptl_absorpt_correction_T_max 1.0000
_exptl_absorpt_correction_T_min 0.8771
_exptl_absorpt_correction_type multi-scan
_exptl_crystal_density_diffrn 1.702
_exptl_crystal_density_method 'not measured'
_exptl_crystal_F_000 456
_exptl_crystal_size_max 0.42
_exptl_crystal_size_mid 0.30
_exptl_crystal_size_min 0.30
_refine_diff_density_max 0.734
_refine_diff_density_min -0.425
_refine_ls_extinction_method none
_refine_ls_goodness_of_fit_ref 1.072
_refine_ls_hydrogen_treatment constr
_refine_ls_matrix_type full
_refine_ls_number_parameters 158
_refine_ls_number_reflns 1998
_refine_ls_number_restraints 79
_refine_ls_restrained_S_all 1.070
_refine_ls_R_factor_all 0.0805
_refine_ls_R_factor_gt 0.0585
_refine_ls_shift/su_max 0.000
_refine_ls_shift/su_mean 0.000
_refine_ls_structure_factor_coef Fsqd
_refine_ls_weighting_details 'calc w=1/[\s^2^(Fo^2^)+(0.0796P)^2^+0.7580P] where P=(Fo^2^+2Fc^2^)/3'
_refine_ls_weighting_scheme calc
_refine_ls_wR_factor_gt 0.1551
_refine_ls_wR_factor_ref 0.1699
_reflns_number_gt 1484
_reflns_number_total 1998
_reflns_threshold_expression >2sigma(I)
_cod_data_source_file wf5065.cif
_cod_data_source_block 298K
_cod_original_cell_volume 872.5(3)
_cod_original_sg_symbol_H-M 'p 21/c'
_cod_database_code 2300301

loop_
_symmetry_equiv_pos_as_xyz
'x, y, z'
'-x, y+1/2, -z+1/2'
'-x, -y, -z'
'x, -y-1/2, z-1/2'

loop_
_atom_site_type_symbol
_atom_site_label
_atom_site_fract_x
_atom_site_fract_y
_atom_site_fract_z
_atom_site_U_iso_or_equiv
_atom_site_adp_type
_atom_site_calc_flag
_atom_site_refinement_flags
_atom_site_occupancy
_atom_site_disorder_assembly
_atom_site_disorder_group
C C5 0.2160(10) 0.3410(2) 0.7842(3) 0.0523(8) Uani d . 1 . .
H H5A 0.3117 0.2816 0.7893 0.063 Uiso calc R 1 . .
C C4 0.0989(9) 0.4103(2) 0.7055(3) 0.0480(8) Uani d . 1 . .
H H4A 0.1167 0.3988 0.6572 0.058 Uiso calc R 1 . .
C C3 -0.0461(8) 0.4974(2) 0.6984(2) 0.0401(7) Uani d . 1 . .
C C2 -0.0763(9) 0.5125(2) 0.7695(3) 0.0474(8) Uani d . 1 . .
H H2A -0.1809 0.5699 0.7639 0.057 Uiso calc R 1 . .
C C1 0.0498(10) 0.4418(3) 0.8481(3) 0.0545(9) Uani d . 1 . .
H H1A 0.0366 0.4513 0.8978 0.065 Uiso calc R 1 . .
C C6 -0.1607(9) 0.5780(2) 0.6177(3) 0.0464(8) Uani d . 1 . .
N N1 0.1921(8) 0.3590(2) 0.8532(2) 0.0511(7) Uani d . 1 . .
H H1B 0.2719 0.3154 0.9034 0.061 Uiso calc R 1 . .
O O1 -0.3160(7) 0.65041(17) 0.6028(2) 0.0586(7) Uani d . 1 . .
O O2 -0.0688(9) 0.55910(19) 0.5681(2) 0.0689(8) Uani d . 1 . .
H H2 -0.1127 0.6072 0.5310 0.103 Uiso calc R 1 . .
Cl Cl1 -0.270(4) 0.8025(10) 0.4111(13) 0.0433(8) Uani d PD 0.33 A 1
O O3 -0.501(7) 0.811(2) 0.423(3) 0.0679(17) Uani d PD 0.33 A 1
O O4 -0.074(5) 0.7089(8) 0.4593(10) 0.0651(16) Uani d PD 0.33 A 1
O O5 -0.490(6) 0.8058(11) 0.2891(11) 0.072(2) Uani d PD 0.33 A 1
O O6 -0.013(3) 0.8843(11) 0.4694(11) 0.083(2) Uani d PD 0.33 A 1
Cl Cl1B -0.297(4) 0.8018(10) 0.4105(12) 0.0433(8) Uani d PD 0.33 B 2
O O3B -0.535(6) 0.8071(19) 0.418(2) 0.0679(17) Uani d PD 0.33 B 2
O O4B -0.030(4) 0.7313(9) 0.4892(9) 0.0651(16) Uani d PD 0.33 B 2
O O5B -0.494(5) 0.7760(10) 0.2991(13) 0.072(2) Uani d PD 0.33 B 2
O O6B -0.130(3) 0.8937(11) 0.4410(13) 0.083(2) Uani d PD 0.33 B 2
Cl Cl1A -0.319(4) 0.7909(9) 0.4047(13) 0.0433(8) Uani d PD 0.33 C 3
O O3A -0.557(7) 0.8203(16) 0.410(3) 0.0679(17) Uani d PD 0.33 C 3
O O4A -0.305(3) 0.6847(6) 0.4062(7) 0.0651(16) Uani d PD 0.33 C 3
O O5A -0.464(8) 0.8233(14) 0.2987(13) 0.072(2) Uani d PD 0.33 C 3
O O6A 0.030(3) 0.8306(8) 0.4991(9) 0.083(2) Uani d PD 0.33 C 3

loop_
_atom_site_aniso_label
_atom_site_aniso_U_11
_atom_site_aniso_U_22
_atom_site_aniso_U_33
_atom_site_aniso_U_12
_atom_site_aniso_U_13
_atom_site_aniso_U_23
C5 0.065(2) 0.0362(16) 0.063(2) 0.0070(15) 0.049(2) 0.0059(15)
C4 0.065(2) 0.0375(16) 0.0520(19) 0.0014(15) 0.0466(18) -0.0031(14)
C3 0.0437(16) 0.0316(14) 0.0384(15) -0.0040(12) 0.0285(14) -0.0047(12)
C2 0.0575(19) 0.0372(16) 0.0578(19) 0.0023(14) 0.0459(18) -0.0019(14)
C1 0.071(2) 0.050(2) 0.059(2) -0.0027(17) 0.054(2) -0.0015(16)
C6 0.0542(18) 0.0348(16) 0.0408(16) -0.0044(14) 0.0324(16) -0.0039(12)
N1 0.0593(17) 0.0423(15) 0.0535(16) 0.0030(13) 0.0425(15) 0.0090(12)
O1 0.0688(16) 0.0388(13) 0.0634(16) 0.0119(11) 0.0476(14) 0.0105(11)
O2 0.111(2) 0.0501(15) 0.0719(18) 0.0153(15) 0.0760(19) 0.0140(13)
Cl1 0.0446(16) 0.0462(13) 0.0409(9) 0.0033(11) 0.0323(12) 0.0024(9)
O3 0.069(4) 0.081(3) 0.070(4) 0.015(3) 0.056(4) 0.007(3)
O4 0.083(4) 0.067(4) 0.064(5) 0.029(4) 0.060(4) 0.019(3)
O5 0.090(3) 0.078(7) 0.059(2) 0.012(5) 0.058(2) 0.021(4)
O6 0.069(5) 0.082(4) 0.081(6) -0.023(4) 0.051(5) -0.008(4)
Cl1B 0.0446(16) 0.0462(13) 0.0409(9) 0.0033(11) 0.0323(12) 0.0024(9)
O3B 0.069(4) 0.081(3) 0.070(4) 0.015(3) 0.056(4) 0.007(3)
O4B 0.083(4) 0.067(4) 0.064(5) 0.029(4) 0.060(4) 0.019(3)
O5B 0.090(3) 0.078(7) 0.059(2) 0.012(5) 0.058(2) 0.021(4)
O6B 0.069(5) 0.082(4) 0.081(6) -0.023(4) 0.051(5) -0.008(4)
Cl1A 0.0446(16) 0.0462(13) 0.0409(9) 0.0033(11) 0.0323(12) 0.0024(9)
O3A 0.069(4) 0.081(3) 0.070(4) 0.015(3) 0.056(4) 0.007(3)
O4A 0.083(4) 0.067(4) 0.064(5) 0.029(4) 0.060(4) 0.019(3)
O5A 0.090(3) 0.078(7) 0.059(2) 0.012(5) 0.058(2) 0.021(4)
O6A 0.069(5) 0.082(4) 0.081(6) -0.023(4) 0.051(5) -0.008(4)

loop_
_atom_type_symbol
_atom_type_description
_atom_type_scat_dispersion_real
_atom_type_scat_dispersion_imag
_atom_type_scat_source
C C 0.0033 0.0016 'International Tables Vol C Tables 4.2.6.8 and 6.1.1.4'
H H 0.0000 0.0000 'International Tables Vol C Tables 4.2.6.8 and 6.1.1.4'
N N 0.0061 0.0033 'International Tables Vol C Tables 4.2.6.8 and 6.1.1.4'
O O 0.0106 0.0060 'International Tables Vol C Tables 4.2.6.8 and 6.1.1.4'
Cl Cl 0.1484 0.1585 'International Tables Vol C Tables 4.2.6.8 and 6.1.1.4'

loop_
_geom_angle_atom_site_label_1
_geom_angle_atom_site_label_2
_geom_angle_atom_site_label_3
_geom_angle_site_symmetry_1
_geom_angle_site_symmetry_3
_geom_angle
_geom_angle_publ_flag
N1 C5 C4 . . 119.5(3) ?
N1 C5 H5A . . 120.3 ?
C4 C5 H5A . . 120.3 ?
C5 C4 C3 . . 119.4(3) ?
C5 C4 H4A . . 120.3 ?
C3 C4 H4A . . 120.3 ?
C4 C3 C2 . . 119.5(3) ?
C4 C3 C6 . . 121.5(3) ?
C2 C3 C6 . . 119.0(3) ?
C1 C2 C3 . . 119.0(3) ?
C1 C2 H2A . . 120.5 ?
C3 C2 H2A . . 120.5 ?
N1 C1 C2 . . 119.6(3) ?
N1 C1 H1A . . 120.2 ?
C2 C1 H1A . . 120.2 ?
O1 C6 O2 . . 125.5(3) ?
O1 C6 C3 . . 122.5(3) ?
O2 C6 C3 . . 112.0(3) ?
C5 N1 C1 . . 123.0(3) ?
C5 N1 H1B . . 118.5 ?
C1 N1 H1B . . 118.5 ?
C6 O2 H2 . . 109.5 ?
O3 Cl1 O6 . . 110.0(10) ?
O3 Cl1 O4 . . 109.9(10) ?
O6 Cl1 O4 . . 109.9(9) ?
O3 Cl1 O5 . . 109.9(10) ?
O6 Cl1 O5 . . 108.4(9) ?
O4 Cl1 O5 . . 108.8(9) ?
O5B Cl1B O6B . . 111.5(10) ?
O5B Cl1B O4B . . 111.0(10) ?
O6B Cl1B O4B . . 108.8(9) ?
O5B Cl1B O3B . . 109.0(10) ?
O6B Cl1B O3B . . 108.1(10) ?
O4B Cl1B O3B . . 108.4(10) ?
O6A Cl1A O3A . . 109.8(10) ?
O6A Cl1A O5A . . 110.9(10) ?
O3A Cl1A O5A . . 109.6(10) ?
O6A Cl1A O4A . . 110.5(9) ?
O3A Cl1A O4A . . 108.4(10) ?
O5A Cl1A O4A . . 107.5(9) ?

loop_
_geom_bond_atom_site_label_1
_geom_bond_atom_site_label_2
_geom_bond_site_symmetry_2
_geom_bond_distance
_geom_bond_publ_flag
C5 N1 . 1.325(4) ?
C5 C4 . 1.367(5) ?
C5 H5A . 0.9300 ?
C4 C3 . 1.380(4) ?
C4 H4A . 0.9300 ?
C3 C2 . 1.383(4) ?
C3 C6 . 1.501(4) ?
C2 C1 . 1.367(5) ?
C2 H2A . 0.9300 ?
C1 N1 . 1.335(4) ?
C1 H1A . 0.9300 ?
C6 O1 . 1.198(4) ?
C6 O2 . 1.310(4) ?
N1 H1B . 0.8600 ?
O2 H2 . 0.8200 ?
Cl1 O3 . 1.442(13) ?
Cl1 O6 . 1.460(13) ?
Cl1 O4 . 1.462(13) ?
Cl1 O5 . 1.471(13) ?
Cl1B O5B . 1.393(15) ?
Cl1B O6B . 1.398(14) ?
Cl1B O4B . 1.401(14) ?
Cl1B O3B . 1.411(15) ?
Cl1A O6A . 1.414(12) ?
Cl1A O3A . 1.432(12) ?
Cl1A O5A . 1.434(12) ?
Cl1A O4A . 1.443(12) ?

loop_
_geom_hbond_atom_site_label_D
_geom_hbond_atom_site_label_H
_geom_hbond_atom_site_label_A
_geom_hbond_site_symmetry_A
_geom_hbond_distance_DH
_geom_hbond_distance_HA
_geom_hbond_distance_DA
_geom_hbond_angle_DHA
N1 H1B O3 2_546 0.86 2.25 2.94(3) 137.8
N1 H1B O1 2_546 0.86 2.26 2.880(4) 128.6
N1 H1B O3A 2_546 0.86 2.34 3.01(4) 134.9
O2 H2 O4A . 0.82 1.88 2.666(8) 160.3
O2 H2 O4 . 0.82 1.98 2.767(13) 161.6
